data_7717347
loop_
_publ_author_name
'Xie, Hui-Hui'
'Yu, Hao'
'Xu, Xuling'
'Tang, Sifu'

_publ_section_title
;
 Rational Fabrication of Anionic Zinc Carboxylate Framework as Fluorescent
 Probe of 2,6-Pyridinedicarboxylic Acid
;
_journal_name_full 'Dalton Transactions'
_journal_paper_doi 10.1039/D4DT02529F
_journal_year 2024
_chemical_formula_sum 'C56 H48 N4 O24 Zn5'
_chemical_formula_weight 1487.83
_space_group_crystal_system orthorhombic
_space_group_IT_number 64
_space_group_name_Hall '-C 2ac 2'
_space_group_name_H-M_alt 'C m c e'
_atom_sites_solution_hydrogens mixed
_audit_creation_method SHELXL-2014
_audit_update_record
;
2024-08-14 deposited with the CCDC.	2024-10-31 downloaded from the CCDC.
;
_cell_angle_alpha 90
_cell_angle_beta 90
_cell_angle_gamma 90
_cell_formula_units_Z 4
_cell_length_a 21.473(3)
_cell_length_b 25.935(3)
_cell_length_c 10.4545(19)
_cell_measurement_reflns_used 22293
_cell_measurement_temperature 293(2)
_cell_measurement_theta_max 26.441
_cell_measurement_theta_min 2.305
_cell_volume 5822.1(15)
_computing_cell_refinement 'Bruker XSCANS'
_computing_data_collection 'Bruker XSCANS'
_computing_data_reduction 'Bruker SHELXTL'
_computing_molecular_graphics 'Bruker SHELXTL'
_computing_publication_material 'Bruker SHELXTL'
_computing_structure_refinement 'SHELXL-2014 (Sheldrick, 2014)'
_computing_structure_solution 'Bruker SHELXTL'
_diffrn_ambient_temperature 293(2)
_diffrn_measured_fraction_theta_full 0.994
_diffrn_measured_fraction_theta_max 0.994
_diffrn_measurement_device_type 'Bruker P4'
_diffrn_measurement_method '\w scans'
_diffrn_radiation_type MoK\a
_diffrn_radiation_wavelength 0.71073
_diffrn_reflns_av_R_equivalents 0.0768
_diffrn_reflns_av_unetI/netI 0.0354
_diffrn_reflns_Laue_measured_fraction_full 0.994
_diffrn_reflns_Laue_measured_fraction_max 0.994
_diffrn_reflns_limit_h_max 26
_diffrn_reflns_limit_h_min -26
_diffrn_reflns_limit_k_max 32
_diffrn_reflns_limit_k_min -30
_diffrn_reflns_limit_l_max 13
_diffrn_reflns_limit_l_min -13
_diffrn_reflns_number 32268
_diffrn_reflns_point_group_measured_fraction_full 0.994
_diffrn_reflns_point_group_measured_fraction_max 0.994
_diffrn_reflns_theta_full 25.242
_diffrn_reflns_theta_max 26.441
_diffrn_reflns_theta_min 2.305
_diffrn_source 'sealed tube'
_exptl_absorpt_coefficient_mu 2.118
_exptl_absorpt_correction_T_max 0.9000
_exptl_absorpt_correction_T_min 0.673
_exptl_absorpt_correction_type multi-scan
_exptl_crystal_colour colorless
_exptl_crystal_density_diffrn 1.697
_exptl_crystal_description block
_exptl_crystal_F_000 3016
_exptl_crystal_size_max 0.21
_exptl_crystal_size_mid 0.16
_exptl_crystal_size_min 0.05
_refine_diff_density_max 2.215
_refine_diff_density_min -1.009
_refine_diff_density_rms 0.134
_refine_ls_extinction_method none
_refine_ls_goodness_of_fit_ref 1.039
_refine_ls_hydrogen_treatment constr
_refine_ls_matrix_type full
_refine_ls_number_parameters 209
_refine_ls_number_reflns 3070
_refine_ls_number_restraints 47
_refine_ls_restrained_S_all 1.081
_refine_ls_R_factor_all 0.0858
_refine_ls_R_factor_gt 0.0659
_refine_ls_shift/su_max 0.000
_refine_ls_shift/su_mean 0.000
_refine_ls_structure_factor_coef Fsqd
_refine_ls_weighting_details 'w=1/[\s^2^(Fo^2^)+(0.0854P)^2^+74.8320P] where P=(Fo^2^+2Fc^2^)/3'
_refine_ls_weighting_scheme calc
_refine_ls_wR_factor_gt 0.1683
_refine_ls_wR_factor_ref 0.1861
_reflns_Friedel_coverage 0.000
_reflns_number_gt 2384
_reflns_number_total 3070
_reflns_threshold_expression 'I > 2\s(I)'
_cod_data_source_file d4dt02529f2.cif
_cod_data_source_block 2
_cod_original_sg_symbol_Hall '-C 2bc 2'
_cod_original_sg_symbol_H-M 'C m c a'
_cod_database_code 7717347
_shelx_space_group_comment
;
The symmetry employed for this shelxl refinement is uniquely defined
by the following loop, which should always be used as a source of
symmetry information in preference to the above space-group names.
They are only intended as comments.
;
_shelxl_version_number 2014-3

loop_
_space_group_symop_operation_xyz
'x, y, z'
'-x, -y+1/2, z+1/2'
'x, -y, -z'
'-x, y+1/2, -z+1/2'
'x+1/2, y+1/2, z'
'-x+1/2, -y+1, z+1/2'
'x+1/2, -y+1/2, -z'
'-x+1/2, y+1, -z+1/2'
'-x, -y, -z'
'x, y-1/2, -z-1/2'
'-x, y, z'
'x, -y-1/2, z-1/2'
'-x+1/2, -y+1/2, -z'
'x+1/2, y, -z-1/2'
'-x+1/2, y+1/2, z'
'x+1/2, -y, z-1/2'

loop_
_atom_site_label
_atom_site_type_symbol
_atom_site_fract_x
_atom_site_fract_y
_atom_site_fract_z
_atom_site_U_iso_or_equiv
_atom_site_adp_type
_atom_site_occupancy
_atom_site_site_symmetry_order
_atom_site_calc_flag
_atom_site_refinement_flags_posn
_atom_site_refinement_flags_adp
_atom_site_refinement_flags_occupancy
_atom_site_disorder_assembly
_atom_site_disorder_group
Zn1 Zn 0.07512(3) 0.45163(2) 1.26054(7) 0.0310(2) Uani 1 1 d . . . . .
Zn2 Zn 0.0000 0.0000 1.5000 0.0281(3) Uani 1 4 d S T P . .
N2 N 0.2255(4) 0.5000 1.5000 0.057(2) Uani 1 2 d S T P . .
H0A H 0.1991 0.5205 1.5540 0.068 Uiso 0.5 1 d R U P . .
O1 O 0.1306(2) 0.39608(19) 1.2091(5) 0.0507(12) Uani 1 1 d . . . . .
O2 O 0.1970(4) 0.4249(3) 1.3446(8) 0.108(2) Uani 1 1 d . U . . .
O3 O 0.0998(2) 0.02320(15) 1.2286(4) 0.0410(10) Uani 1 1 d . . . . .
O4 O 0.0666(3) 0.0466(2) 1.4183(6) 0.0768(17) Uani 1 1 d . U . . .
O5 O 0.0000 0.44680(19) 1.1529(6) 0.0298(12) Uani 1 2 d S T P . .
H5A H -0.0071 0.4153 1.1357 0.045 Uiso 0.5 1 d R U P . .
O6 O 0.0515(2) 0.4341(2) 1.4376(5) 0.0542(12) Uani 1 1 d . . . . .
C1 C 0.1803(3) 0.3933(2) 1.2691(7) 0.0399(15) Uani 1 1 d . . . . .
C2 C 0.2175(3) 0.3450(2) 1.2550(5) 0.0275(11) Uani 1 1 d . . . . .
C3 C 0.1866(3) 0.2980(2) 1.2633(6) 0.0311(12) Uani 1 1 d . . . . .
H3A H 0.1436 0.2980 1.2732 0.037 Uiso 1 1 calc R U . . .
C4 C 0.2175(3) 0.2512(2) 1.2574(5) 0.0295(11) Uani 1 1 d . . . . .
C5 C 0.1824(3) 0.2018(2) 1.2696(6) 0.0331(13) Uani 1 1 d . . . . .
C6 C 0.1719(3) 0.1701(2) 1.1640(6) 0.0393(14) Uani 1 1 d . . . . .
H6A H 0.1855 0.1804 1.0835 0.047 Uiso 1 1 calc R U . . .
C7 C 0.1413(3) 0.1234(2) 1.1782(6) 0.0392(14) Uani 1 1 d . . . . .
H7A H 0.1349 0.1022 1.1075 0.047 Uiso 1 1 calc R U . . .
C8 C 0.1202(3) 0.1082(2) 1.2973(6) 0.0369(14) Uani 1 1 d . . . . .
C9 C 0.1282(4) 0.1406(2) 1.4012(7) 0.0491(18) Uani 1 1 d . . . . .
H9A H 0.1129 0.1311 1.4809 0.059 Uiso 1 1 calc R U . . .
C10 C 0.1591(3) 0.1872(2) 1.3869(7) 0.0464(16) Uani 1 1 d . . . . .
H10A H 0.1641 0.2089 1.4571 0.056 Uiso 1 1 calc R U . . .
C11 C 0.0924(3) 0.0559(2) 1.3171(7) 0.0403(14) Uani 1 1 d . . . . .
C15 C 0.0000 0.4296(4) 1.4885(10) 0.049(2) Uani 1 2 d S T P . .
H15A H 0.0000 0.4220 1.5754 0.059 Uiso 1 2 calc R U P . .
C16 C 0.2639(5) 0.4663(4) 1.5789(10) 0.078(3) Uiso 1 1 d . . . . .
H16A H 0.2376 0.4445 1.6298 0.117 Uiso 1 1 calc R U . . .
H16B H 0.2897 0.4454 1.5248 0.117 Uiso 1 1 calc R U . . .
H16C H 0.2897 0.4868 1.6339 0.117 Uiso 1 1 calc R U . . .
O7 O 0.0000 0.3392(5) 1.1290(13) 0.116(4) Uani 1 2 d S TU P . .
N1 N 0.0000 0.2497(12) 1.077(3) 0.248(13) Uani 1 2 d DS TU P . .
C14 C 0.0000 0.3056(11) 1.053(4) 0.231(17) Uani 1 2 d DS TU P . .
H14A H 0.0000 0.3157 0.9675 0.277 Uiso 1 2 calc R U P . .
C13 C 0.0000 0.2369(15) 1.212(3) 0.250(18) Uani 1 2 d DS TU P . .
H13A H 0.0000 0.2670 1.2656 0.375 Uiso 1 2 d R U P . .
H13B H -0.0365 0.2167 1.2297 0.375 Uiso 0.5 1 d R U P . .
C12 C 0.0000 0.2199(16) 0.957(4) 0.39(4) Uani 1 2 d DS TU P . .
H12A H 0.0000 0.1856 0.9911 0.587 Uiso 1 2 d R U P . .
H12B H -0.0365 0.2249 0.9055 0.587 Uiso 0.5 1 d R U P . .

loop_
_atom_site_aniso_label
_atom_site_aniso_U_11
_atom_site_aniso_U_22
_atom_site_aniso_U_33
_atom_site_aniso_U_23
_atom_site_aniso_U_13
_atom_site_aniso_U_12
Zn1 0.0223(4) 0.0204(3) 0.0504(4) 0.0019(3) -0.0031(3) 0.0002(2)
Zn2 0.0215(6) 0.0208(6) 0.0421(7) 0.0054(5) 0.000 0.000
N2 0.036(4) 0.047(5) 0.088(7) -0.026(5) 0.000 0.000
O1 0.040(3) 0.048(3) 0.064(3) -0.005(2) -0.012(2) 0.020(2)
O2 0.104(3) 0.103(3) 0.116(3) -0.0126(19) -0.0103(19) 0.0056(19)
O3 0.045(3) 0.0216(19) 0.057(3) -0.0038(19) 0.007(2) -0.0048(18)
O4 0.083(2) 0.071(2) 0.077(2) -0.0065(17) 0.0146(18) -0.0194(17)
O5 0.022(3) 0.020(2) 0.048(3) -0.001(2) 0.000 0.000
O6 0.042(3) 0.069(3) 0.051(3) 0.010(2) -0.001(2) -0.005(2)
C1 0.034(3) 0.021(3) 0.064(4) -0.008(3) -0.009(3) 0.001(2)
C2 0.027(3) 0.020(2) 0.036(3) 0.004(2) -0.003(2) -0.002(2)
C3 0.022(2) 0.024(3) 0.047(3) -0.003(2) 0.000(2) 0.002(2)
C4 0.030(3) 0.021(2) 0.037(3) 0.000(2) 0.002(2) -0.004(2)
C5 0.029(3) 0.022(3) 0.049(3) 0.000(2) 0.004(2) -0.003(2)
C6 0.042(4) 0.033(3) 0.043(3) 0.002(3) 0.002(3) -0.009(3)
C7 0.044(4) 0.028(3) 0.045(3) -0.005(3) 0.001(3) -0.009(3)
C8 0.028(3) 0.027(3) 0.055(4) -0.005(3) 0.008(3) -0.008(2)
C9 0.067(5) 0.034(3) 0.047(4) -0.008(3) 0.023(3) -0.018(3)
C10 0.058(4) 0.031(3) 0.050(4) -0.008(3) 0.013(3) -0.011(3)
C11 0.034(3) 0.032(3) 0.055(4) 0.001(3) 0.008(3) -0.011(3)
C15 0.055(6) 0.043(5) 0.048(6) 0.002(4) 0.000 0.000
O7 0.121(7) 0.086(6) 0.141(8) -0.031(6) 0.000 0.000
N1 0.244(15) 0.244(15) 0.255(16) 0.002(10) 0.000 0.000
C14 0.227(19) 0.229(19) 0.237(19) -0.003(10) 0.000 0.000
C13 0.24(2) 0.25(2) 0.25(2) -0.001(10) 0.000 0.000
C12 0.39(4) 0.39(4) 0.39(4) -0.006(10) 0.000 0.000

loop_
_atom_type_symbol
_atom_type_description
_atom_type_scat_dispersion_real
_atom_type_scat_dispersion_imag
_atom_type_scat_source
C C 0.0033 0.0016 'International Tables Vol C Tables 4.2.6.8 and 6.1.1.4'
H H 0.0000 0.0000 'International Tables Vol C Tables 4.2.6.8 and 6.1.1.4'
N N 0.0061 0.0033 'International Tables Vol C Tables 4.2.6.8 and 6.1.1.4'
O O 0.0106 0.0060 'International Tables Vol C Tables 4.2.6.8 and 6.1.1.4'
Zn Zn 0.2839 1.4301 'International Tables Vol C Tables 4.2.6.8 and 6.1.1.4'

loop_
_geom_angle_atom_site_label_1
_geom_angle_atom_site_label_2
_geom_angle_atom_site_label_3
_geom_angle
_geom_angle_site_symmetry_1
_geom_angle_site_symmetry_3
_geom_angle_publ_flag
O3 Zn1 O1 124.0(2) 10_568 . ?
O3 Zn1 O5 108.6(2) 10_568 . ?
O1 Zn1 O5 107.2(2) . . ?
O3 Zn1 O6 103.7(2) 10_568 . ?
O1 Zn1 O6 104.2(2) . . ?
O5 Zn1 O6 108.1(2) . . ?
O4 Zn2 O4 92.0(4) 9_558 11 ?
O4 Zn2 O4 88.0(4) 9_558 3_558 ?
O4 Zn2 O4 180.0 11 3_558 ?
O4 Zn2 O4 180.0(3) 9_558 . ?
O4 Zn2 O4 88.0(4) 11 . ?
O4 Zn2 O4 92.0(4) 3_558 . ?
O4 Zn2 O5 86.0(2) 9_558 10_558 ?
O4 Zn2 O5 94.0(2) 11 10_558 ?
O4 Zn2 O5 86.0(2) 3_558 10_558 ?
O4 Zn2 O5 94.0(2) . 10_558 ?
O4 Zn2 O5 94.0(2) 9_558 2 ?
O4 Zn2 O5 86.0(2) 11 2 ?
O4 Zn2 O5 94.0(2) 3_558 2 ?
O4 Zn2 O5 86.0(2) . 2 ?
O5 Zn2 O5 180.0 10_558 2 ?
C16 N2 C16 111.1(10) . 3_568 ?
C16 N2 H0A 109.4 . . ?
C16 N2 H0A 109.5 3_568 . ?
C1 O1 Zn1 115.5(4) . . ?
C11 O3 Zn1 124.5(4) . 10_558 ?
C11 O4 Zn2 142.3(5) . . ?
Zn1 O5 Zn1 109.9(3) 11 . ?
Zn1 O5 Zn2 112.99(16) 11 2_554 ?
Zn1 O5 Zn2 112.99(16) . 2_554 ?
Zn1 O5 H5A 92.1 11 . ?
Zn1 O5 H5A 109.2 . . ?
Zn2 O5 H5A 117.9 2_554 . ?
C15 O6 Zn1 131.0(6) . . ?
O2 C1 O1 123.7(7) . . ?
O2 C1 C2 118.8(7) . . ?
O1 C1 C2 117.2(5) . . ?
C3 C2 C2 118.7(3) . 8_547 ?
C3 C2 C1 118.4(5) . . ?
C2 C2 C1 122.7(3) 8_547 . ?
C4 C3 C2 122.5(5) . . ?
C4 C3 H3A 118.8 . . ?
C2 C3 H3A 118.8 . . ?
C3 C4 C4 118.8(3) . 8_547 ?
C3 C4 C5 120.5(5) . . ?
C4 C4 C5 120.7(3) 8_547 . ?
C10 C5 C6 119.0(5) . . ?
C10 C5 C4 119.6(5) . . ?
C6 C5 C4 121.4(5) . . ?
C7 C6 C5 120.5(6) . . ?
C7 C6 H6A 119.8 . . ?
C5 C6 H6A 119.8 . . ?
C8 C7 C6 120.0(6) . . ?
C8 C7 H7A 120.0 . . ?
C6 C7 H7A 120.0 . . ?
C7 C8 C9 119.6(5) . . ?
C7 C8 C11 120.8(6) . . ?
C9 C8 C11 119.5(6) . . ?
C8 C9 C10 120.3(6) . . ?
C8 C9 H9A 119.8 . . ?
C10 C9 H9A 119.8 . . ?
C5 C10 C9 120.5(6) . . ?
C5 C10 H10A 119.7 . . ?
C9 C10 H10A 119.7 . . ?
O4 C11 O3 124.1(6) . . ?
O4 C11 C8 118.7(6) . . ?
O3 C11 C8 117.2(6) . . ?
O6 C15 O6 127.7(10) 11 . ?
O6 C15 H15A 116.2 11 . ?
O6 C15 H15A 116.2 . . ?
N2 C16 H16A 109.5 . . ?
N2 C16 H16B 109.5 . . ?
H16A C16 H16B 109.5 . . ?
N2 C16 H16C 109.5 . . ?
H16A C16 H16C 109.5 . . ?
H16B C16 H16C 109.5 . . ?
C13 N1 C12 135(3) . . ?
C13 N1 C14 113.0(18) . . ?
C12 N1 C14 111.9(19) . . ?
O7 C14 N1 128(3) . . ?
O7 C14 H14A 116.1 . . ?
N1 C14 H14A 116.1 . . ?
N1 C13 H13A 112.3 . . ?
N1 C13 H13B 108.1 . . ?
H13A C13 H13B 109.5 . . ?
N1 C12 H12A 99.9 . . ?
N1 C12 H12B 114.0 . . ?
H12A C12 H12B 109.5 . . ?

loop_
_geom_bond_atom_site_label_1
_geom_bond_atom_site_label_2
_geom_bond_distance
_geom_bond_site_symmetry_2
_geom_bond_publ_flag
Zn1 O3 1.933(4) 10_568 ?
Zn1 O1 1.946(5) . ?
Zn1 O5 1.971(3) . ?
Zn1 O6 1.973(5) . ?
Zn2 O4 2.059(6) 9_558 ?
Zn2 O4 2.059(6) 11 ?
Zn2 O4 2.059(6) 3_558 ?
Zn2 O4 2.059(6) . ?
Zn2 O5 2.112(5) 10_558 ?
Zn2 O5 2.112(5) 2 ?
N2 C16 1.457(11) . ?
N2 C16 1.457(11) 3_568 ?
N2 H0A 0.9600 . ?
O1 C1 1.240(7) . ?
O2 C1 1.193(10) . ?
O3 C11 1.265(8) . ?
O3 Zn1 1.933(4) 10_558 ?
O4 C11 1.218(9) . ?
O5 Zn1 1.971(3) 11 ?
O5 Zn2 2.112(5) 2_554 ?
O5 H5A 0.8500 . ?
O6 C15 1.233(7) . ?
C1 C2 1.493(8) . ?
C2 C3 1.391(7) . ?
C2 C2 1.401(11) 8_547 ?
C3 C4 1.384(7) . ?
C3 H3A 0.9300 . ?
C4 C4 1.404(11) 8_547 ?
C4 C5 1.493(7) . ?
C5 C10 1.377(9) . ?
C5 C6 1.394(9) . ?
C6 C7 1.388(8) . ?
C6 H6A 0.9300 . ?
C7 C8 1.382(9) . ?
C7 H7A 0.9300 . ?
C8 C9 1.384(9) . ?
C8 C11 1.497(8) . ?
C9 C10 1.387(9) . ?
C9 H9A 0.9300 . ?
C10 H10A 0.9300 . ?
C15 O6 1.233(7) 11 ?
C15 H15A 0.9300 . ?
C16 H16A 0.9600 . ?
C16 H16B 0.9600 . ?
C16 H16C 0.9600 . ?
O7 C14 1.18(3) . ?
N1 C13 1.455(18) . ?
N1 C12 1.470(19) . ?
N1 C14 1.472(18) . ?
C14 H14A 0.9300 . ?
C13 H13A 0.9600 . ?
C13 H13B 0.9600 . ?
C12 H12A 0.9601 . ?
C12 H12B 0.9599 . ?

loop_
_geom_torsion_atom_site_label_1
_geom_torsion_atom_site_label_2
_geom_torsion_atom_site_label_3
_geom_torsion_atom_site_label_4
_geom_torsion
_geom_torsion_site_symmetry_1
_geom_torsion_site_symmetry_2
_geom_torsion_site_symmetry_3
_geom_torsion_site_symmetry_4
_geom_torsion_publ_flag
Zn1 O1 C1 O2 -7.3(11) . . . . ?
Zn1 O1 C1 C2 166.2(4) . . . . ?
O2 C1 C2 C3 128.0(8) . . . . ?
O1 C1 C2 C3 -45.8(9) . . . . ?
O2 C1 C2 C2 -46.2(11) . . . 8_547 ?
O1 C1 C2 C2 140.0(8) . . . 8_547 ?
C2 C2 C3 C4 -2.4(10) 8_547 . . . ?
C1 C2 C3 C4 -176.9(6) . . . . ?
C2 C3 C4 C4 0.1(10) . . . 8_547 ?
C2 C3 C4 C5 178.7(5) . . . . ?
C3 C4 C5 C10 -72.5(8) . . . . ?
C4 C4 C5 C10 106.1(8) 8_547 . . . ?
C3 C4 C5 C6 106.6(7) . . . . ?
C4 C4 C5 C6 -74.8(9) 8_547 . . . ?
C10 C5 C6 C7 -3.4(10) . . . . ?
C4 C5 C6 C7 177.5(6) . . . . ?
C5 C6 C7 C8 0.9(10) . . . . ?
C6 C7 C8 C9 1.9(10) . . . . ?
C6 C7 C8 C11 -174.3(6) . . . . ?
C7 C8 C9 C10 -2.2(11) . . . . ?
C11 C8 C9 C10 174.0(7) . . . . ?
C6 C5 C10 C9 3.1(11) . . . . ?
C4 C5 C10 C9 -177.8(7) . . . . ?
C8 C9 C10 C5 -0.4(12) . . . . ?
Zn2 O4 C11 O3 -27.9(14) . . . . ?
Zn2 O4 C11 C8 155.4(7) . . . . ?
Zn1 O3 C11 O4 -2.9(10) 10_558 . . . ?
Zn1 O3 C11 C8 173.8(4) 10_558 . . . ?
C7 C8 C11 O4 -169.9(7) . . . . ?
C9 C8 C11 O4 14.0(10) . . . . ?
C7 C8 C11 O3 13.1(9) . . . . ?
C9 C8 C11 O3 -163.0(7) . . . . ?
Zn1 O6 C15 O6 2.0(17) . . . 11 ?
C13 N1 C14 O7 0.000(12) . . . . ?
C12 N1 C14 O7 180.000(11) . . . . ?
